data_1559607
loop_
_publ_author_name
'Bayer, Uwe'
'Werner, Daniel'
'Berkefeld, Andreas'
'Maichle-M\"ossmer, C\"acilia'
'Anwander, Reiner'

_publ_section_title
;
 Cerium-quinone redox couples put under scrutiny.
;
_journal_issue 4
_journal_name_full 'Chemical science'
_journal_page_first 1343
_journal_page_last 1351
_journal_paper_doi 10.1039/d0sc04489j
_journal_volume 12
_journal_year 2020
_chemical_formula_sum 'C76 H158 Ce2 Cl4 O12 Si6'
_chemical_formula_weight 1854.59
_chemical_properties_physical Air-sensitive,Moisture-sensitive
_space_group_crystal_system monoclinic
_space_group_IT_number 14
_space_group_name_Hall '-P 2ybc'
_space_group_name_H-M_alt 'P 1 21/c 1'
_atom_sites_solution_hydrogens geom
_audit_creation_method SHELXL-2018/3
_audit_update_record
;
2020-08-10 deposited with the CCDC.	2020-11-23 downloaded from the CCDC.
;
_cell_angle_alpha 90
_cell_angle_beta 97.212(2)
_cell_angle_gamma 90
_cell_formula_units_Z 2
_cell_length_a 11.2124(10)
_cell_length_b 12.5614(11)
_cell_length_c 34.289(3)
_cell_measurement_reflns_used 8168
_cell_measurement_temperature 101(2)
_cell_measurement_theta_max 24.855
_cell_measurement_theta_min 2.310
_cell_volume 4791.2(7)
_computing_cell_refinement 'SAINT V8.37A (Bruker AXS Inc., 2015)'
_computing_data_collection 'APEX3 v2016.5-0 (Bruker AXS)'
_computing_data_reduction 'SAINT V8.37A (Bruker AXS Inc., 2015)'
_computing_structure_refinement 'SHELXL-2018/3 (Sheldrick, 2018)'
_computing_structure_solution 'XT, VERSION 2014/5,SHELXS-13 (Sheldrick 2008)'
_diffrn_ambient_temperature 101(2)
_diffrn_measured_fraction_theta_full 1.000
_diffrn_measured_fraction_theta_max 0.999
_diffrn_measurement_device_type 'Bruker APEX II DUO'
_diffrn_measurement_method 'omega scans'
_diffrn_radiation_type MoK\a
_diffrn_radiation_wavelength 0.71073
_diffrn_reflns_av_R_equivalents 0.0784
_diffrn_reflns_av_unetI/netI 0.0643
_diffrn_reflns_Laue_measured_fraction_full 1.000
_diffrn_reflns_Laue_measured_fraction_max 0.999
_diffrn_reflns_limit_h_max 15
_diffrn_reflns_limit_h_min -14
_diffrn_reflns_limit_k_max 16
_diffrn_reflns_limit_k_min -16
_diffrn_reflns_limit_l_max 46
_diffrn_reflns_limit_l_min -46
_diffrn_reflns_number 57474
_diffrn_reflns_point_group_measured_fraction_full 1.000
_diffrn_reflns_point_group_measured_fraction_max 0.999
_diffrn_reflns_theta_full 25.242
_diffrn_reflns_theta_max 28.737
_diffrn_reflns_theta_min 1.197
_diffrn_source 'ImuS-focus sealed tube'
_exptl_absorpt_coefficient_mu 1.174
_exptl_absorpt_correction_T_max 0.7458
_exptl_absorpt_correction_T_min 0.6638
_exptl_absorpt_correction_type numerical
_exptl_absorpt_process_details sadabs
_exptl_crystal_colour orange
_exptl_crystal_density_diffrn 1.286
_exptl_crystal_description plate
_exptl_crystal_F_000 1956
_exptl_crystal_size_max 0.137
_exptl_crystal_size_mid 0.130
_exptl_crystal_size_min 0.056
_refine_diff_density_max 0.893
_refine_diff_density_min -0.575
_refine_diff_density_rms 0.102
_refine_ls_extinction_method none
_refine_ls_goodness_of_fit_ref 1.015
_refine_ls_hydrogen_treatment constr
_refine_ls_matrix_type full
_refine_ls_number_parameters 527
_refine_ls_number_reflns 12413
_refine_ls_number_restraints 412
_refine_ls_restrained_S_all 1.001
_refine_ls_R_factor_all 0.0702
_refine_ls_R_factor_gt 0.0403
_refine_ls_shift/su_max 0.000
_refine_ls_shift/su_mean 0.000
_refine_ls_structure_factor_coef Fsqd
_refine_ls_weighting_details 'w=1/[\s^2^(Fo^2^)+(0.0270P)^2^+3.0643P] where P=(Fo^2^+2Fc^2^)/3'
_refine_ls_weighting_scheme calc
_refine_ls_wR_factor_gt 0.0708
_refine_ls_wR_factor_ref 0.0801
_reflns_Friedel_coverage 0.000
_reflns_number_gt 9100
_reflns_number_total 12413
_reflns_threshold_expression 'I > 2\s(I)'
_cod_data_source_file d0sc04489j2.cif
_cod_data_source_block 6-Cl4hq_mo_ub104_0m_final
_cod_depositor_comments
;Adding full bibliography for 1559596--1559611.cif.

 Adding full bibliography for 1559596--1559611.cif.
;
_cod_original_sg_symbol_H-M 'P 21/c'
_cod_database_code 1559607
_shelx_shelxl_version_number 2018/3
_shelx_space_group_comment
;
The symmetry employed for this shelxl refinement is uniquely defined
by the following loop, which should always be used as a source of
symmetry information in preference to the above space-group names.
They are only intended as comments.
;
_shelx_estimated_absorpt_t_min 0.856
_shelx_estimated_absorpt_t_max 0.937

loop_
_space_group_symop_operation_xyz
'x, y, z'
'-x, y+1/2, -z+1/2'
'-x, -y, -z'
'x, -y-1/2, z-1/2'

loop_
_atom_site_label
_atom_site_type_symbol
_atom_site_fract_x
_atom_site_fract_y
_atom_site_fract_z
_atom_site_U_iso_or_equiv
_atom_site_adp_type
_atom_site_occupancy
_atom_site_site_symmetry_order
_atom_site_calc_flag
_atom_site_refinement_flags_posn
_atom_site_refinement_flags_adp
_atom_site_refinement_flags_occupancy
_atom_site_disorder_assembly
_atom_site_disorder_group
Ce1 Ce 0.20625(2) 0.15368(2) 0.11122(2) 0.01537(5) Uani 1 1 d . . . . .
O1 O 0.18488(18) 0.07195(16) 0.05382(6) 0.0215(4) Uani 1 1 d . . . . .
C1 C 0.0971(3) 0.0359(2) 0.02781(8) 0.0197(6) Uani 1 1 d . . . . .
Cl1 Cl -0.03497(7) 0.02717(6) 0.08784(2) 0.02545(17) Uani 1 1 d . . . . .
Cl2 Cl -0.25243(7) -0.04398(6) 0.02552(2) 0.02598(17) Uani 1 1 d . . . . .
O2 O 0.10661(18) 0.19882(16) 0.15626(6) 0.0215(4) Uani 1 1 d . . . . .
C2 C -0.0173(3) 0.0121(2) 0.03836(8) 0.0198(6) Uani 1 1 d . . . . .
C13 C 0.5573(3) 0.2948(2) 0.07509(9) 0.0222(6) Uani 1 1 d . . . . .
H13 H 0.617444 0.350558 0.070320 0.027 Uiso 1 1 calc R U . . .
C14 C 0.5059(3) 0.2472(3) 0.03509(9) 0.0309(8) Uani 1 1 d . . . . .
H14A H 0.472478 0.304330 0.017566 0.046 Uiso 1 1 calc R U . . .
H14B H 0.442405 0.196011 0.038881 0.046 Uiso 1 1 calc R U . . .
H14C H 0.570159 0.210925 0.023371 0.046 Uiso 1 1 calc R U . . .
C15 C 0.6226(3) 0.2079(3) 0.10095(11) 0.0359(8) Uani 1 1 d . . . . .
H15A H 0.665590 0.240366 0.124651 0.054 Uiso 1 1 calc R U . . .
H15B H 0.680096 0.171421 0.086282 0.054 Uiso 1 1 calc R U . . .
H15C H 0.563842 0.156485 0.108454 0.054 Uiso 1 1 calc R U . . .
C16 C 0.3518(3) 0.4589(2) 0.06499(9) 0.0246(7) Uani 1 1 d . . . . .
H16 H 0.316250 0.416872 0.041615 0.030 Uiso 1 1 calc R U . . .
C17 C 0.2446(3) 0.5083(3) 0.08242(10) 0.0338(8) Uani 1 1 d . . . . .
H17A H 0.195798 0.451625 0.092032 0.051 Uiso 1 1 calc R U . . .
H17B H 0.195321 0.549351 0.062070 0.051 Uiso 1 1 calc R U . . .
H17C H 0.274294 0.555524 0.104258 0.051 Uiso 1 1 calc R U . . .
C18 C 0.4291(3) 0.5452(3) 0.04897(11) 0.0397(9) Uani 1 1 d . . . . .
H18A H 0.496348 0.511768 0.037920 0.060 Uiso 1 1 calc R U . . .
H18B H 0.460258 0.593329 0.070327 0.060 Uiso 1 1 calc R U . . .
H18C H 0.380033 0.585615 0.028396 0.060 Uiso 1 1 calc R U . . .
C19 C 0.4908(3) 0.4229(3) 0.14834(10) 0.0335(8) Uani 1 1 d . . . . .
H19 H 0.425865 0.472352 0.154582 0.040 Uiso 1 1 calc R U . . .
C20 C 0.5083(5) 0.3417(4) 0.18189(11) 0.0639(13) Uani 1 1 d . . . . .
H20A H 0.433369 0.302131 0.182830 0.096 Uiso 1 1 calc R U . . .
H20B H 0.530015 0.378937 0.206886 0.096 Uiso 1 1 calc R U . . .
H20C H 0.572620 0.292094 0.177409 0.096 Uiso 1 1 calc R U . . .
C21 C 0.6022(4) 0.4906(4) 0.14741(13) 0.0736(16) Uani 1 1 d . . . . .
H21A H 0.589214 0.540721 0.125377 0.110 Uiso 1 1 calc R U . . .
H21B H 0.670869 0.444641 0.144146 0.110 Uiso 1 1 calc R U . . .
H21C H 0.618648 0.530303 0.172110 0.110 Uiso 1 1 calc R U . . .
C22 C 0.5304(3) -0.0439(3) 0.17513(11) 0.0384(9) Uani 1 1 d . . . . .
H22 H 0.569261 0.004611 0.157338 0.046 Uiso 1 1 calc R U . . .
C23 C 0.6175(4) -0.1377(4) 0.18476(16) 0.0792(17) Uani 1 1 d . . . . .
H23A H 0.627012 -0.176591 0.160567 0.119 Uiso 1 1 calc R U . . .
H23B H 0.585146 -0.185672 0.203376 0.119 Uiso 1 1 calc R U . . .
H23C H 0.695850 -0.110547 0.196471 0.119 Uiso 1 1 calc R U . . .
C24 C 0.5178(4) 0.0190(3) 0.21182(12) 0.0555(12) Uani 1 1 d . . . . .
H24A H 0.469067 0.082648 0.204898 0.083 Uiso 1 1 calc R U . . .
H24B H 0.597563 0.040385 0.224347 0.083 Uiso 1 1 calc R U . . .
H24C H 0.478492 -0.025007 0.230055 0.083 Uiso 1 1 calc R U . . .
C25 C 0.4082(3) -0.1521(3) 0.10058(9) 0.0294(7) Uani 1 1 d . . . . .
H25 H 0.453749 -0.219007 0.108042 0.035 Uiso 1 1 calc R U . . .
C26 C 0.4864(4) -0.0843(3) 0.07637(11) 0.0484(10) Uani 1 1 d . . . . .
H26A H 0.563302 -0.068616 0.092227 0.073 Uiso 1 1 calc R U . . .
H26B H 0.444683 -0.017486 0.068739 0.073 Uiso 1 1 calc R U . . .
H26C H 0.500950 -0.123544 0.052732 0.073 Uiso 1 1 calc R U . . .
C27 C 0.2932(3) -0.1839(3) 0.07447(10) 0.0334(8) Uani 1 1 d . . . . .
H27A H 0.249220 -0.236489 0.088211 0.050 Uiso 1 1 calc R U . . .
H27B H 0.313845 -0.214695 0.049938 0.050 Uiso 1 1 calc R U . . .
H27C H 0.242756 -0.120779 0.068529 0.050 Uiso 1 1 calc R U . . .
C28 C 0.2948(3) -0.1711(3) 0.17852(10) 0.0326(8) Uani 1 1 d . . . . .
H28 H 0.308992 -0.142696 0.205953 0.039 Uiso 1 1 calc R U . . .
C29 C 0.3377(5) -0.2869(3) 0.18037(12) 0.0612(13) Uani 1 1 d . . . . .
H29A H 0.423767 -0.289240 0.189884 0.092 Uiso 1 1 calc R U . . .
H29B H 0.323506 -0.318525 0.154062 0.092 Uiso 1 1 calc R U . . .
H29C H 0.293158 -0.327092 0.198330 0.092 Uiso 1 1 calc R U . . .
C30 C 0.1594(4) -0.1664(4) 0.16588(12) 0.0627(13) Uani 1 1 d . . . . .
H30A H 0.131282 -0.092996 0.168085 0.094 Uiso 1 1 calc R U . . .
H30B H 0.118268 -0.212777 0.182879 0.094 Uiso 1 1 calc R U . . .
H30C H 0.141817 -0.190221 0.138551 0.094 Uiso 1 1 calc R U . . .
C31 C 0.0705(3) 0.3022(3) 0.02761(9) 0.0287(7) Uani 1 1 d . . . . .
H31A H 0.132245 0.258515 0.016862 0.034 Uiso 1 1 calc R U . . .
H31B H 0.094240 0.378062 0.026841 0.034 Uiso 1 1 calc R U . . .
C101 C 0.9477(4) 0.6609(4) 0.09043(13) 0.0590(12) Uani 1 1 d . . . . .
H10A H 1.001976 0.712327 0.079695 0.071 Uiso 1 1 calc R U . . .
H10B H 0.992561 0.625712 0.113616 0.071 Uiso 1 1 calc R U . . .
C102 C 0.8425(5) 0.7163(5) 0.10184(16) 0.0853(17) Uani 1 1 d . . . . .
H10C H 0.854807 0.794325 0.102038 0.102 Uiso 1 1 calc R U . . .
H10D H 0.825942 0.693349 0.128261 0.102 Uiso 1 1 calc R U . . .
C103 C 0.7417(4) 0.6852(3) 0.07116(17) 0.0716(15) Uani 1 1 d . . . . .
H10E H 0.665201 0.678351 0.082531 0.086 Uiso 1 1 calc R U . . .
H10F H 0.731363 0.737737 0.049488 0.086 Uiso 1 1 calc R U . . .
C104 C 0.7813(4) 0.5814(3) 0.05736(13) 0.0514(11) Uani 1 1 d . . . . .
H10G H 0.753068 0.522941 0.073260 0.062 Uiso 1 1 calc R U . . .
H10H H 0.748823 0.569954 0.029480 0.062 Uiso 1 1 calc R U . . .
C3 C -0.1121(3) -0.0214(2) 0.01159(8) 0.0192(6) Uani 1 1 d . . . . .
O3 O 0.33677(18) 0.26790(16) 0.10726(6) 0.0238(5) Uani 1 1 d . . . . .
O5 O 0.05781(18) 0.27000(17) 0.06750(6) 0.0255(5) Uani 1 1 d . . . . .
O4 O 0.30411(19) 0.02609(15) 0.13724(6) 0.0234(5) Uani 1 1 d . . . . .
O100 O 0.9075(2) 0.5843(2) 0.06167(9) 0.0544(8) Uani 1 1 d . . . . .
C34 C -0.0616(3) 0.3053(3) 0.07333(10) 0.0319(8) Uani 1 1 d . . . . .
H34A H -0.062209 0.382707 0.078739 0.038 Uiso 1 1 calc R U . . .
H34B H -0.090494 0.266939 0.095558 0.038 Uiso 1 1 calc R U . . .
C33 C -0.1389(3) 0.2797(3) 0.03521(10) 0.0341(8) Uani 1 1 d . . . . .
H33A H -0.204341 0.332458 0.029573 0.041 Uiso 1 1 calc R U . . .
H33B H -0.174568 0.207765 0.036142 0.041 Uiso 1 1 calc R U . . .
C32 C -0.0518(3) 0.2849(3) 0.00424(10) 0.0340(8) Uani 1 1 d . . . . .
H32A H -0.053409 0.217730 -0.010898 0.041 Uiso 1 1 calc R U . . .
H32B H -0.072703 0.344627 -0.014211 0.041 Uiso 1 1 calc R U . . .
Si1 Si 0.05479(8) 0.23233(7) 0.19730(2) 0.02387(19) Uani 1 1 d . . . . .
Si2 Si 0.43503(7) 0.36013(6) 0.09951(2) 0.01820(17) Uani 1 1 d . . . . .
Si3 Si 0.38132(8) -0.08351(6) 0.14763(3) 0.02136(18) Uani 1 1 d . . . . .
C4 C -0.1087(11) 0.1828(9) 0.1923(4) 0.0445(14) Uani 0.666(8) 1 d . . P A 1
H4 H -0.151303 0.214978 0.167677 0.053 Uiso 0.666(8) 1 calc R U P A 1
C5 C -0.1781(6) 0.2159(7) 0.2260(2) 0.0445(14) Uani 0.666(8) 1 d . . P A 1
H5A H -0.262721 0.195729 0.219729 0.067 Uiso 0.666(8) 1 calc R U P A 1
H5B H -0.172060 0.293166 0.229705 0.067 Uiso 0.666(8) 1 calc R U P A 1
H5C H -0.143775 0.179979 0.250225 0.067 Uiso 0.666(8) 1 calc R U P A 1
C6 C -0.1166(6) 0.0593(7) 0.1872(2) 0.0445(14) Uani 0.666(8) 1 d . . P A 1
H6A H -0.199695 0.038885 0.178008 0.067 Uiso 0.666(8) 1 calc R U P A 1
H6B H -0.090818 0.024950 0.212556 0.067 Uiso 0.666(8) 1 calc R U P A 1
H6C H -0.064112 0.036565 0.167989 0.067 Uiso 0.666(8) 1 calc R U P A 1
C7 C 0.0781(11) 0.3827(12) 0.2048(5) 0.041(3) Uani 0.666(8) 1 d . . P A 1
H7 H 0.050315 0.402182 0.230504 0.050 Uiso 0.666(8) 1 calc R U P A 1
C8 C 0.0039(9) 0.4462(8) 0.1727(3) 0.062(3) Uani 0.666(8) 1 d . . P A 1
H8A H 0.017814 0.522403 0.177327 0.093 Uiso 0.666(8) 1 calc R U P A 1
H8B H -0.081538 0.430264 0.172927 0.093 Uiso 0.666(8) 1 calc R U P A 1
H8C H 0.027735 0.426732 0.147082 0.093 Uiso 0.666(8) 1 calc R U P A 1
C9 C 0.2110(9) 0.4147(9) 0.2067(3) 0.061(3) Uani 0.666(8) 1 d . . P A 1
H9A H 0.219293 0.491211 0.211843 0.091 Uiso 0.666(8) 1 calc R U P A 1
H9B H 0.239858 0.398014 0.181573 0.091 Uiso 0.666(8) 1 calc R U P A 1
H9C H 0.258601 0.375128 0.227851 0.091 Uiso 0.666(8) 1 calc R U P A 1
C10 C 0.1570(7) 0.1799(6) 0.2392(3) 0.0226(15) Uani 0.666(8) 1 d . . P A 1
H10 H 0.236291 0.215224 0.237907 0.027 Uiso 0.666(8) 1 calc R U P A 1
C11 C 0.1796(6) 0.0593(4) 0.23587(15) 0.0341(16) Uani 0.666(8) 1 d . . P A 1
H11A H 0.240743 0.036922 0.257269 0.051 Uiso 0.666(8) 1 calc R U P A 1
H11B H 0.207870 0.043877 0.210553 0.051 Uiso 0.666(8) 1 calc R U P A 1
H11C H 0.104736 0.020486 0.237711 0.051 Uiso 0.666(8) 1 calc R U P A 1
C12 C 0.120(2) 0.2084(16) 0.2792(7) 0.037(4) Uani 0.666(8) 1 d . . P A 1
H12A H 0.184125 0.187696 0.299926 0.055 Uiso 0.666(8) 1 calc R U P A 1
H12B H 0.045919 0.170488 0.282924 0.055 Uiso 0.666(8) 1 calc R U P A 1
H12C H 0.106405 0.285299 0.280485 0.055 Uiso 0.666(8) 1 calc R U P A 1
C4A C -0.104(2) 0.2101(18) 0.1925(8) 0.0445(14) Uani 0.334(8) 1 d . . P A 2
H4A H -0.134034 0.247407 0.167372 0.053 Uiso 0.334(8) 1 calc R U P A 2
C5A C -0.1696(13) 0.2698(13) 0.2238(4) 0.0445(14) Uani 0.334(8) 1 d . . P A 2
H5AA H -0.256542 0.259100 0.217923 0.067 Uiso 0.334(8) 1 calc R U P A 2
H5AB H -0.151366 0.345995 0.223108 0.067 Uiso 0.334(8) 1 calc R U P A 2
H5AC H -0.141756 0.241507 0.250023 0.067 Uiso 0.334(8) 1 calc R U P A 2
C6A C -0.1504(12) 0.1018(13) 0.1860(4) 0.0445(14) Uani 0.334(8) 1 d . . P A 2
H6AA H -0.238154 0.104092 0.179928 0.067 Uiso 0.334(8) 1 calc R U P A 2
H6AB H -0.128341 0.059217 0.209713 0.067 Uiso 0.334(8) 1 calc R U P A 2
H6AC H -0.115800 0.069650 0.163891 0.067 Uiso 0.334(8) 1 calc R U P A 2
C7A C 0.0400(19) 0.377(2) 0.1997(10) 0.031(4) Uani 0.334(8) 1 d . . P A 2
H7A H 0.015699 0.392784 0.226187 0.037 Uiso 0.334(8) 1 calc R U P A 2
C8A C -0.0576(14) 0.4244(14) 0.1698(6) 0.043(4) Uani 0.334(8) 1 d . . P A 2
H8AA H -0.061605 0.501503 0.173844 0.065 Uiso 0.334(8) 1 calc R U P A 2
H8AB H -0.135292 0.392257 0.173087 0.065 Uiso 0.334(8) 1 calc R U P A 2
H8AC H -0.038528 0.410113 0.143147 0.065 Uiso 0.334(8) 1 calc R U P A 2
C9A C 0.1560(15) 0.4304(14) 0.1985(7) 0.042(4) Uani 0.334(8) 1 d . . P A 2
H9AA H 0.146586 0.506937 0.202694 0.063 Uiso 0.334(8) 1 calc R U P A 2
H9AB H 0.183260 0.418490 0.172785 0.063 Uiso 0.334(8) 1 calc R U P A 2
H9AC H 0.215446 0.401460 0.219165 0.063 Uiso 0.334(8) 1 calc R U P A 2
C10A C 0.1338(14) 0.1417(10) 0.2398(5) 0.022(3) Uani 0.334(8) 1 d . . P A 2
H10I H 0.089794 0.072252 0.237597 0.026 Uiso 0.334(8) 1 calc R U P A 2
C11A C 0.2632(12) 0.1157(12) 0.2368(3) 0.049(4) Uani 0.334(8) 1 d . . P A 2
H11D H 0.293822 0.067411 0.258194 0.073 Uiso 0.334(8) 1 calc R U P A 2
H11E H 0.310704 0.181390 0.238768 0.073 Uiso 0.334(8) 1 calc R U P A 2
H11F H 0.269420 0.081321 0.211480 0.073 Uiso 0.334(8) 1 calc R U P A 2
C12A C 0.120(4) 0.185(3) 0.2811(13) 0.023(5) Uani 0.334(8) 1 d . . P A 2
H12D H 0.165259 0.140001 0.301029 0.035 Uiso 0.334(8) 1 calc R U P A 2
H12E H 0.035139 0.185646 0.284881 0.035 Uiso 0.334(8) 1 calc R U P A 2
H12F H 0.151953 0.258066 0.283485 0.035 Uiso 0.334(8) 1 calc R U P A 2

loop_
_atom_site_aniso_label
_atom_site_aniso_U_11
_atom_site_aniso_U_22
_atom_site_aniso_U_33
_atom_site_aniso_U_23
_atom_site_aniso_U_13
_atom_site_aniso_U_12
Ce1 0.01438(8) 0.02013(8) 0.01182(7) 0.00211(7) 0.00254(5) 0.00103(7)
O1 0.0185(11) 0.0296(11) 0.0156(10) -0.0015(9) -0.0006(8) 0.0011(9)
C1 0.0201(15) 0.0223(14) 0.0164(14) 0.0009(12) 0.0012(12) 0.0032(12)
Cl1 0.0261(4) 0.0385(4) 0.0124(3) -0.0007(3) 0.0050(3) -0.0057(3)
Cl2 0.0207(4) 0.0380(4) 0.0203(4) -0.0029(3) 0.0070(3) -0.0050(3)
O2 0.0203(11) 0.0282(11) 0.0167(10) -0.0017(9) 0.0047(9) 0.0011(9)
C2 0.0247(16) 0.0242(15) 0.0111(14) 0.0005(12) 0.0044(12) 0.0035(12)
C13 0.0165(15) 0.0263(15) 0.0243(16) 0.0003(13) 0.0043(12) -0.0037(13)
C14 0.033(2) 0.0332(18) 0.0272(18) -0.0048(15) 0.0079(15) 0.0010(15)
C15 0.0274(19) 0.043(2) 0.037(2) 0.0005(17) 0.0038(16) 0.0107(16)
C16 0.0269(17) 0.0207(15) 0.0259(17) 0.0022(13) 0.0019(13) 0.0000(13)
C17 0.035(2) 0.0284(17) 0.037(2) 0.0015(15) 0.0009(16) 0.0080(15)
C18 0.044(2) 0.0288(18) 0.047(2) 0.0172(17) 0.0064(18) -0.0011(16)
C19 0.036(2) 0.0388(19) 0.0243(17) -0.0038(15) -0.0006(15) 0.0026(16)
C20 0.100(4) 0.069(3) 0.0196(19) -0.003(2) -0.005(2) 0.031(3)
C21 0.059(3) 0.115(4) 0.044(3) -0.034(3) -0.006(2) -0.040(3)
C22 0.031(2) 0.040(2) 0.041(2) 0.0124(17) -0.0085(16) -0.0093(16)
C23 0.043(3) 0.085(4) 0.098(4) 0.013(3) -0.036(3) 0.016(3)
C24 0.064(3) 0.054(2) 0.042(2) 0.0092(19) -0.020(2) -0.025(2)
C25 0.0331(18) 0.0258(15) 0.0310(17) 0.0018(15) 0.0110(14) 0.0101(15)
C26 0.046(2) 0.065(3) 0.039(2) -0.001(2) 0.0247(19) -0.005(2)
C27 0.045(2) 0.0274(17) 0.0277(18) 0.0001(14) 0.0027(16) 0.0055(15)
C28 0.042(2) 0.0342(18) 0.0229(17) 0.0034(14) 0.0078(15) -0.0090(16)
C29 0.116(4) 0.0274(19) 0.044(2) 0.0083(18) 0.023(3) -0.017(2)
C30 0.043(2) 0.107(4) 0.039(2) 0.015(3) 0.0064(19) -0.029(3)
C31 0.0270(18) 0.0354(17) 0.0234(17) 0.0146(14) 0.0023(14) 0.0003(15)
C101 0.048(2) 0.080(3) 0.049(3) -0.021(2) 0.008(2) -0.021(2)
C102 0.091(4) 0.087(4) 0.076(4) -0.032(3) 0.006(3) 0.018(3)
C103 0.046(3) 0.044(2) 0.124(5) 0.031(3) 0.008(3) -0.008(2)
C104 0.045(2) 0.059(3) 0.048(3) 0.014(2) -0.003(2) -0.021(2)
C3 0.0174(15) 0.0223(15) 0.0187(15) 0.0032(12) 0.0056(12) 0.0004(12)
O3 0.0200(11) 0.0246(11) 0.0277(12) 0.0073(9) 0.0067(9) -0.0010(9)
O5 0.0179(11) 0.0376(12) 0.0211(11) 0.0073(10) 0.0031(9) 0.0051(10)
O4 0.0293(12) 0.0218(10) 0.0181(11) 0.0000(9) -0.0012(9) 0.0064(9)
O100 0.0457(17) 0.0625(18) 0.0568(18) -0.0164(15) 0.0132(14) -0.0187(15)
C34 0.0230(17) 0.0402(19) 0.0326(19) 0.0059(16) 0.0038(14) 0.0100(15)
C33 0.0192(17) 0.046(2) 0.036(2) 0.0068(17) -0.0007(14) 0.0048(16)
C32 0.0288(19) 0.044(2) 0.0278(18) 0.0096(16) -0.0015(15) 0.0002(16)
Si1 0.0178(4) 0.0396(5) 0.0149(4) -0.0015(4) 0.0049(3) 0.0027(4)
Si2 0.0183(4) 0.0189(4) 0.0174(4) 0.0013(3) 0.0021(3) -0.0015(3)
Si3 0.0231(5) 0.0191(4) 0.0214(4) 0.0052(3) 0.0008(4) 0.0007(3)
C4 0.0199(15) 0.084(5) 0.0308(13) 0.003(2) 0.0084(11) -0.011(2)
C5 0.0199(15) 0.084(5) 0.0308(13) 0.003(2) 0.0084(11) -0.011(2)
C6 0.0199(15) 0.084(5) 0.0308(13) 0.003(2) 0.0084(11) -0.011(2)
C7 0.055(7) 0.042(4) 0.031(6) -0.012(3) 0.020(6) 0.003(5)
C8 0.087(7) 0.049(5) 0.055(5) -0.006(4) 0.022(6) 0.016(5)
C9 0.071(6) 0.065(7) 0.046(5) -0.020(4) 0.013(5) -0.035(6)
C10 0.023(3) 0.021(3) 0.024(3) -0.001(3) 0.003(2) -0.006(3)
C11 0.051(4) 0.032(3) 0.018(3) 0.005(2) 0.000(2) 0.009(3)
C12 0.049(7) 0.039(8) 0.021(5) -0.002(5) 0.002(4) -0.001(5)
C4A 0.0199(15) 0.084(5) 0.0308(13) 0.003(2) 0.0084(11) -0.011(2)
C5A 0.0199(15) 0.084(5) 0.0308(13) 0.003(2) 0.0084(11) -0.011(2)
C6A 0.0199(15) 0.084(5) 0.0308(13) 0.003(2) 0.0084(11) -0.011(2)
C7A 0.037(9) 0.035(7) 0.021(8) -0.011(6) 0.006(7) 0.008(6)
C8A 0.053(9) 0.029(7) 0.047(8) 0.005(6) -0.004(8) 0.014(7)
C9A 0.047(9) 0.020(6) 0.060(11) -0.002(6) 0.008(8) 0.004(7)
C10A 0.025(6) 0.027(8) 0.012(4) -0.001(6) -0.003(4) -0.002(5)
C11A 0.045(7) 0.078(10) 0.025(6) 0.009(6) 0.013(5) 0.026(7)
C12A 0.024(9) 0.034(14) 0.012(6) 0.005(7) 0.004(6) 0.004(8)

loop_
_atom_type_symbol
_atom_type_description
_atom_type_scat_dispersion_real
_atom_type_scat_dispersion_imag
_atom_type_scat_source
C C 0.0033 0.0016 'International Tables Vol C Tables 4.2.6.8 and 6.1.1.4'
H H 0.0000 0.0000 'International Tables Vol C Tables 4.2.6.8 and 6.1.1.4'
Ce Ce -0.2486 2.6331 'International Tables Vol C Tables 4.2.6.8 and 6.1.1.4'
Cl Cl 0.1484 0.1585 'International Tables Vol C Tables 4.2.6.8 and 6.1.1.4'
O O 0.0106 0.0060 'International Tables Vol C Tables 4.2.6.8 and 6.1.1.4'
Si Si 0.0817 0.0704 'International Tables Vol C Tables 4.2.6.8 and 6.1.1.4'

loop_
_geom_angle_atom_site_label_1
_geom_angle_atom_site_label_2
_geom_angle_atom_site_label_3
_geom_angle
_geom_angle_site_symmetry_1
_geom_angle_site_symmetry_3
_geom_angle_publ_flag
O3 Ce1 O4 102.91(8) . . ?
O3 Ce1 O2 107.95(8) . . ?
O4 Ce1 O2 101.18(8) . . ?
O3 Ce1 O1 105.25(8) . . ?
O4 Ce1 O1 90.95(8) . . ?
O2 Ce1 O1 140.85(8) . . ?
O3 Ce1 O5 88.79(7) . . ?
O4 Ce1 O5 164.28(7) . . ?
O2 Ce1 O5 84.80(7) . . ?
O1 Ce1 O5 75.69(7) . . ?
O3 Ce1 Cl1 157.74(6) . . ?
O4 Ce1 Cl1 96.33(6) . . ?
O2 Ce1 Cl1 78.70(6) . . ?
O1 Ce1 Cl1 62.93(5) . . ?
O5 Ce1 Cl1 70.37(5) . . ?
C1 O1 Ce1 138.54(18) . . ?
O1 C1 C3 121.9(3) . 3 ?
O1 C1 C2 121.6(3) . . ?
C3 C1 C2 116.5(3) 3 . ?
C2 Cl1 Ce1 95.93(10) . . ?
Si1 O2 Ce1 168.34(13) . . ?
C3 C2 C1 123.0(3) . . ?
C3 C2 Cl1 120.5(2) . . ?
C1 C2 Cl1 116.5(2) . . ?
C15 C13 C14 109.7(3) . . ?
C15 C13 Si2 112.0(2) . . ?
C14 C13 Si2 110.7(2) . . ?
C15 C13 H13 108.1 . . ?
C14 C13 H13 108.1 . . ?
Si2 C13 H13 108.1 . . ?
C13 C14 H14A 109.5 . . ?
C13 C14 H14B 109.5 . . ?
H14A C14 H14B 109.5 . . ?
C13 C14 H14C 109.5 . . ?
H14A C14 H14C 109.5 . . ?
H14B C14 H14C 109.5 . . ?
C13 C15 H15A 109.5 . . ?
C13 C15 H15B 109.5 . . ?
H15A C15 H15B 109.5 . . ?
C13 C15 H15C 109.5 . . ?
H15A C15 H15C 109.5 . . ?
H15B C15 H15C 109.5 . . ?
C18 C16 C17 111.0(3) . . ?
C18 C16 Si2 115.7(2) . . ?
C17 C16 Si2 111.9(2) . . ?
C18 C16 H16 105.8 . . ?
C17 C16 H16 105.8 . . ?
Si2 C16 H16 105.8 . . ?
C16 C17 H17A 109.5 . . ?
C16 C17 H17B 109.5 . . ?
H17A C17 H17B 109.5 . . ?
C16 C17 H17C 109.5 . . ?
H17A C17 H17C 109.5 . . ?
H17B C17 H17C 109.5 . . ?
C16 C18 H18A 109.5 . . ?
C16 C18 H18B 109.5 . . ?
H18A C18 H18B 109.5 . . ?
C16 C18 H18C 109.5 . . ?
H18A C18 H18C 109.5 . . ?
H18B C18 H18C 109.5 . . ?
C21 C19 C20 111.2(4) . . ?
C21 C19 Si2 113.5(3) . . ?
C20 C19 Si2 112.6(3) . . ?
C21 C19 H19 106.3 . . ?
C20 C19 H19 106.3 . . ?
Si2 C19 H19 106.3 . . ?
C19 C20 H20A 109.5 . . ?
C19 C20 H20B 109.5 . . ?
H20A C20 H20B 109.5 . . ?
C19 C20 H20C 109.5 . . ?
H20A C20 H20C 109.5 . . ?
H20B C20 H20C 109.5 . . ?
C19 C21 H21A 109.5 . . ?
C19 C21 H21B 109.5 . . ?
H21A C21 H21B 109.5 . . ?
C19 C21 H21C 109.5 . . ?
H21A C21 H21C 109.5 . . ?
H21B C21 H21C 109.5 . . ?
C24 C22 C23 110.2(3) . . ?
C24 C22 Si3 112.8(3) . . ?
C23 C22 Si3 113.9(3) . . ?
C24 C22 H22 106.5 . . ?
C23 C22 H22 106.5 . . ?
Si3 C22 H22 106.5 . . ?
C22 C23 H23A 109.5 . . ?
C22 C23 H23B 109.5 . . ?
H23A C23 H23B 109.5 . . ?
C22 C23 H23C 109.5 . . ?
H23A C23 H23C 109.5 . . ?
H23B C23 H23C 109.5 . . ?
C22 C24 H24A 109.5 . . ?
C22 C24 H24B 109.5 . . ?
H24A C24 H24B 109.5 . . ?
C22 C24 H24C 109.5 . . ?
H24A C24 H24C 109.5 . . ?
H24B C24 H24C 109.5 . . ?
C27 C25 C26 108.9(3) . . ?
C27 C25 Si3 114.0(2) . . ?
C26 C25 Si3 111.8(2) . . ?
C27 C25 H25 107.2 . . ?
C26 C25 H25 107.2 . . ?
Si3 C25 H25 107.2 . . ?
C25 C26 H26A 109.5 . . ?
C25 C26 H26B 109.5 . . ?
H26A C26 H26B 109.5 . . ?
C25 C26 H26C 109.5 . . ?
H26A C26 H26C 109.5 . . ?
H26B C26 H26C 109.5 . . ?
C25 C27 H27A 109.5 . . ?
C25 C27 H27B 109.5 . . ?
H27A C27 H27B 109.5 . . ?
C25 C27 H27C 109.5 . . ?
H27A C27 H27C 109.5 . . ?
H27B C27 H27C 109.5 . . ?
C30 C28 C29 110.2(3) . . ?
C30 C28 Si3 112.5(2) . . ?
C29 C28 Si3 113.5(3) . . ?
C30 C28 H28 106.8 . . ?
C29 C28 H28 106.8 . . ?
Si3 C28 H28 106.8 . . ?
C28 C29 H29A 109.5 . . ?
C28 C29 H29B 109.5 . . ?
H29A C29 H29B 109.5 . . ?
C28 C29 H29C 109.5 . . ?
H29A C29 H29C 109.5 . . ?
H29B C29 H29C 109.5 . . ?
C28 C30 H30A 109.5 . . ?
C28 C30 H30B 109.5 . . ?
H30A C30 H30B 109.5 . . ?
C28 C30 H30C 109.5 . . ?
H30A C30 H30C 109.5 . . ?
H30B C30 H30C 109.5 . . ?
O5 C31 C32 105.6(2) . . ?
O5 C31 H31A 110.6 . . ?
C32 C31 H31A 110.6 . . ?
O5 C31 H31B 110.6 . . ?
C32 C31 H31B 110.6 . . ?
H31A C31 H31B 108.8 . . ?
O100 C101 C102 108.3(4) . . ?
O100 C101 H10A 110.0 . . ?
C102 C101 H10A 110.0 . . ?
O100 C101 H10B 110.0 . . ?
C102 C101 H10B 110.0 . . ?
H10A C101 H10B 108.4 . . ?
C101 C102 C103 104.5(4) . . ?
C101 C102 H10C 110.9 . . ?
C103 C102 H10C 110.9 . . ?
C101 C102 H10D 110.9 . . ?
C103 C102 H10D 110.9 . . ?
H10C C102 H10D 108.9 . . ?
C104 C103 C102 103.0(4) . . ?
C104 C103 H10E 111.2 . . ?
C102 C103 H10E 111.2 . . ?
C104 C103 H10F 111.2 . . ?
C102 C103 H10F 111.2 . . ?
H10E C103 H10F 109.1 . . ?
O100 C104 C103 106.5(3) . . ?
O100 C104 H10G 110.4 . . ?
C103 C104 H10G 110.4 . . ?
O100 C104 H10H 110.4 . . ?
C103 C104 H10H 110.4 . . ?
H10G C104 H10H 108.6 . . ?
C2 C3 C1 120.5(3) . 3 ?
C2 C3 Cl2 121.3(2) . . ?
C1 C3 Cl2 118.2(2) 3 . ?
Si2 O3 Ce1 174.30(13) . . ?
C34 O5 C31 104.3(2) . . ?
C34 O5 Ce1 129.77(18) . . ?
C31 O5 Ce1 125.38(17) . . ?
Si3 O4 Ce1 167.21(13) . . ?
C104 O100 C101 108.7(3) . . ?
O5 C34 C33 104.8(3) . . ?
O5 C34 H34A 110.8 . . ?
C33 C34 H34A 110.8 . . ?
O5 C34 H34B 110.8 . . ?
C33 C34 H34B 110.8 . . ?
H34A C34 H34B 108.9 . . ?
C34 C33 C32 104.2(3) . . ?
C34 C33 H33A 110.9 . . ?
C32 C33 H33A 110.9 . . ?
C34 C33 H33B 110.9 . . ?
C32 C33 H33B 110.9 . . ?
H33A C33 H33B 108.9 . . ?
C31 C32 C33 104.7(3) . . ?
C31 C32 H32A 110.8 . . ?
C33 C32 H32A 110.8 . . ?
C31 C32 H32B 110.8 . . ?
C33 C32 H32B 110.8 . . ?
H32A C32 H32B 108.9 . . ?
O2 Si1 C4A 109.6(8) . . ?
O2 Si1 C7A 109.7(11) . . ?
C4A Si1 C7A 93.7(10) . . ?
O2 Si1 C10 108.9(3) . . ?
O2 Si1 C7 108.1(6) . . ?
C10 Si1 C7 100.7(5) . . ?
O2 Si1 C4 106.0(4) . . ?
C10 Si1 C4 116.5(4) . . ?
C7 Si1 C4 116.2(6) . . ?
O2 Si1 C10A 108.1(5) . . ?
C4A Si1 C10A 109.1(10) . . ?
C7A Si1 C10A 125.1(10) . . ?
O3 Si2 C16 106.10(13) . . ?
O3 Si2 C13 107.76(12) . . ?
C16 Si2 C13 109.87(14) . . ?
O3 Si2 C19 107.80(14) . . ?
C16 Si2 C19 111.46(15) . . ?
C13 Si2 C19 113.49(15) . . ?
O4 Si3 C28 108.54(14) . . ?
O4 Si3 C22 107.35(14) . . ?
C28 Si3 C22 111.20(16) . . ?
O4 Si3 C25 109.51(13) . . ?
C28 Si3 C25 111.34(15) . . ?
C22 Si3 C25 108.81(17) . . ?
C5 C4 C6 109.0(6) . . ?
C5 C4 Si1 114.4(6) . . ?
C6 C4 Si1 111.8(8) . . ?
C5 C4 H4 107.1 . . ?
C6 C4 H4 107.1 . . ?
Si1 C4 H4 107.1 . . ?
C4 C5 H5A 109.5 . . ?
C4 C5 H5B 109.5 . . ?
H5A C5 H5B 109.5 . . ?
C4 C5 H5C 109.5 . . ?
H5A C5 H5C 109.5 . . ?
H5B C5 H5C 109.5 . . ?
C4 C6 H6A 109.5 . . ?
C4 C6 H6B 109.5 . . ?
H6A C6 H6B 109.5 . . ?
C4 C6 H6C 109.5 . . ?
H6A C6 H6C 109.5 . . ?
H6B C6 H6C 109.5 . . ?
C8 C7 C9 109.4(9) . . ?
C8 C7 Si1 111.4(9) . . ?
C9 C7 Si1 112.2(10) . . ?
C8 C7 H7 107.9 . . ?
C9 C7 H7 107.9 . . ?
Si1 C7 H7 107.9 . . ?
C7 C8 H8A 109.5 . . ?
C7 C8 H8B 109.5 . . ?
H8A C8 H8B 109.5 . . ?
C7 C8 H8C 109.5 . . ?
H8A C8 H8C 109.5 . . ?
H8B C8 H8C 109.5 . . ?
C7 C9 H9A 109.5 . . ?
C7 C9 H9B 109.5 . . ?
H9A C9 H9B 109.5 . . ?
C7 C9 H9C 109.5 . . ?
H9A C9 H9C 109.5 . . ?
H9B C9 H9C 109.5 . . ?
C12 C10 C11 111.2(9) . . ?
C12 C10 Si1 113.9(10) . . ?
C11 C10 Si1 112.7(5) . . ?
C12 C10 H10 106.1 . . ?
C11 C10 H10 106.1 . . ?
Si1 C10 H10 106.1 . . ?
C10 C11 H11A 109.5 . . ?
C10 C11 H11B 109.5 . . ?
H11A C11 H11B 109.5 . . ?
C10 C11 H11C 109.5 . . ?
H11A C11 H11C 109.5 . . ?
H11B C11 H11C 109.5 . . ?
C10 C12 H12A 109.5 . . ?
C10 C12 H12B 109.5 . . ?
H12A C12 H12B 109.5 . . ?
C10 C12 H12C 109.5 . . ?
H12A C12 H12C 109.5 . . ?
H12B C12 H12C 109.5 . . ?
C6A C4A C5A 111.1(13) . . ?
C6A C4A Si1 119.3(19) . . ?
C5A C4A Si1 114.1(13) . . ?
C6A C4A H4A 103.3 . . ?
C5A C4A H4A 103.3 . . ?
Si1 C4A H4A 103.3 . . ?
C4A C5A H5AA 109.5 . . ?
C4A C5A H5AB 109.5 . . ?
H5AA C5A H5AB 109.5 . . ?
C4A C5A H5AC 109.5 . . ?
H5AA C5A H5AC 109.5 . . ?
H5AB C5A H5AC 109.5 . . ?
C4A C6A H6AA 109.5 . . ?
C4A C6A H6AB 109.5 . . ?
H6AA C6A H6AB 109.5 . . ?
C4A C6A H6AC 109.5 . . ?
H6AA C6A H6AC 109.5 . . ?
H6AB C6A H6AC 109.5 . . ?
C9A C7A C8A 111.3(18) . . ?
C9A C7A Si1 111.6(18) . . ?
C8A C7A Si1 114.9(17) . . ?
C9A C7A H7A 106.1 . . ?
C8A C7A H7A 106.1 . . ?
Si1 C7A H7A 106.1 . . ?
C7A C8A H8AA 109.5 . . ?
C7A C8A H8AB 109.5 . . ?
H8AA C8A H8AB 109.5 . . ?
C7A C8A H8AC 109.5 . . ?
H8AA C8A H8AC 109.5 . . ?
H8AB C8A H8AC 109.5 . . ?
C7A C9A H9AA 109.5 . . ?
C7A C9A H9AB 109.5 . . ?
H9AA C9A H9AB 109.5 . . ?
C7A C9A H9AC 109.5 . . ?
H9AA C9A H9AC 109.5 . . ?
H9AB C9A H9AC 109.5 . . ?
C11A C10A C12A 110.3(19) . . ?
C11A C10A Si1 115.0(10) . . ?
C12A C10A Si1 112.7(17) . . ?
C11A C10A H10I 106.0 . . ?
C12A C10A H10I 106.0 . . ?
Si1 C10A H10I 106.0 . . ?
C10A C11A H11D 109.5 . . ?
C10A C11A H11E 109.5 . . ?
H11D C11A H11E 109.5 . . ?
C10A C11A H11F 109.5 . . ?
H11D C11A H11F 109.5 . . ?
H11E C11A H11F 109.5 . . ?
C10A C12A H12D 109.5 . . ?
C10A C12A H12E 109.5 . . ?
H12D C12A H12E 109.5 . . ?
C10A C12A H12F 109.5 . . ?
H12D C12A H12F 109.5 . . ?
H12E C12A H12F 109.5 . . ?

loop_
_geom_bond_atom_site_label_1
_geom_bond_atom_site_label_2
_geom_bond_distance
_geom_bond_site_symmetry_2
_geom_bond_publ_flag
Ce1 O3 2.066(2) . ?
Ce1 O4 2.0791(19) . ?
Ce1 O2 2.0949(19) . ?
Ce1 O1 2.2061(19) . ?
Ce1 O5 2.555(2) . ?
Ce1 Cl1 3.1526(8) . ?
O1 C1 1.322(3) . ?
C1 C3 1.394(4) 3 ?
C1 C2 1.407(4) . ?
Cl1 C2 1.743(3) . ?
Cl2 C3 1.725(3) . ?
O2 Si1 1.643(2) . ?
C2 C3 1.380(4) . ?
C13 C15 1.532(4) . ?
C13 C14 1.540(4) . ?
C13 Si2 1.882(3) . ?
C13 H13 1.0000 . ?
C14 H14A 0.9800 . ?
C14 H14B 0.9800 . ?
C14 H14C 0.9800 . ?
C15 H15A 0.9800 . ?
C15 H15B 0.9800 . ?
C15 H15C 0.9800 . ?
C16 C18 1.532(4) . ?
C16 C17 1.539(4) . ?
C16 Si2 1.880(3) . ?
C16 H16 1.0000 . ?
C17 H17A 0.9800 . ?
C17 H17B 0.9800 . ?
C17 H17C 0.9800 . ?
C18 H18A 0.9800 . ?
C18 H18B 0.9800 . ?
C18 H18C 0.9800 . ?
C19 C21 1.515(5) . ?
C19 C20 1.532(5) . ?
C19 Si2 1.885(3) . ?
C19 H19 1.0000 . ?
C20 H20A 0.9800 . ?
C20 H20B 0.9800 . ?
C20 H20C 0.9800 . ?
C21 H21A 0.9800 . ?
C21 H21B 0.9800 . ?
C21 H21C 0.9800 . ?
C22 C24 1.507(5) . ?
C22 C23 1.540(5) . ?
C22 Si3 1.880(3) . ?
C22 H22 1.0000 . ?
C23 H23A 0.9800 . ?
C23 H23B 0.9800 . ?
C23 H23C 0.9800 . ?
C24 H24A 0.9800 . ?
C24 H24B 0.9800 . ?
C24 H24C 0.9800 . ?
C25 C27 1.528(5) . ?
C25 C26 1.538(5) . ?
C25 Si3 1.886(3) . ?
C25 H25 1.0000 . ?
C26 H26A 0.9800 . ?
C26 H26B 0.9800 . ?
C26 H26C 0.9800 . ?
C27 H27A 0.9800 . ?
C27 H27B 0.9800 . ?
C27 H27C 0.9800 . ?
C28 C30 1.526(5) . ?
C28 C29 1.531(5) . ?
C28 Si3 1.880(3) . ?
C28 H28 1.0000 . ?
C29 H29A 0.9800 . ?
C29 H29B 0.9800 . ?
C29 H29C 0.9800 . ?
C30 H30A 0.9800 . ?
C30 H30B 0.9800 . ?
C30 H30C 0.9800 . ?
C31 O5 1.451(4) . ?
C31 C32 1.515(4) . ?
C31 H31A 0.9900 . ?
C31 H31B 0.9900 . ?
C101 O100 1.410(5) . ?
C101 C102 1.464(6) . ?
C101 H10A 0.9900 . ?
C101 H10B 0.9900 . ?
C102 C103 1.496(7) . ?
C102 H10C 0.9900 . ?
C102 H10D 0.9900 . ?
C103 C104 1.474(6) . ?
C103 H10E 0.9900 . ?
C103 H10F 0.9900 . ?
C104 O100 1.405(5) . ?
C104 H10G 0.9900 . ?
C104 H10H 0.9900 . ?
O3 Si2 1.643(2) . ?
O5 C34 1.448(4) . ?
O4 Si3 1.641(2) . ?
C34 C33 1.510(5) . ?
C34 H34A 0.9900 . ?
C34 H34B 0.9900 . ?
C33 C32 1.532(5) . ?
C33 H33A 0.9900 . ?
C33 H33B 0.9900 . ?
C32 H32A 0.9900 . ?
C32 H32B 0.9900 . ?
Si1 C4A 1.79(2) . ?
Si1 C7A 1.83(3) . ?
Si1 C10 1.842(9) . ?
Si1 C7 1.920(15) . ?
Si1 C4 1.923(11) . ?
Si1 C10A 1.970(15) . ?
C4 C5 1.531(12) . ?
C4 C6 1.563(11) . ?
C4 H4 1.0000 . ?
C5 H5A 0.9800 . ?
C5 H5B 0.9800 . ?
C5 H5C 0.9800 . ?
C6 H6A 0.9800 . ?
C6 H6B 0.9800 . ?
C6 H6C 0.9800 . ?
C7 C8 1.521(14) . ?
C7 C9 1.537(11) . ?
C7 H7 1.0000 . ?
C8 H8A 0.9800 . ?
C8 H8B 0.9800 . ?
C8 H8C 0.9800 . ?
C9 H9A 0.9800 . ?
C9 H9B 0.9800 . ?
C9 H9C 0.9800 . ?
C10 C12 1.53(2) . ?
C10 C11 1.542(9) . ?
C10 H10 1.0000 . ?
C11 H11A 0.9800 . ?
C11 H11B 0.9800 . ?
C11 H11C 0.9800 . ?
C12 H12A 0.9800 . ?
C12 H12B 0.9800 . ?
C12 H12C 0.9800 . ?
C4A C6A 1.46(2) . ?
C4A C5A 1.57(2) . ?
C4A H4A 1.0000 . ?
C5A H5AA 0.9800 . ?
C5A H5AB 0.9800 . ?
C5A H5AC 0.9800 . ?
C6A H6AA 0.9800 . ?
C6A H6AB 0.9800 . ?
C6A H6AC 0.9800 . ?
C7A C9A 1.47(2) . ?
C7A C8A 1.53(2) . ?
C7A H7A 1.0000 . ?
C8A H8AA 0.9800 . ?
C8A H8AB 0.9800 . ?
C8A H8AC 0.9800 . ?
C9A H9AA 0.9800 . ?
C9A H9AB 0.9800 . ?
C9A H9AC 0.9800 . ?
C10A C11A 1.50(2) . ?
C10A C12A 1.54(4) . ?
C10A H10I 1.0000 . ?
C11A H11D 0.9800 . ?
C11A H11E 0.9800 . ?
C11A H11F 0.9800 . ?
C12A H12D 0.9800 . ?
C12A H12E 0.9800 . ?
C12A H12F 0.9800 . ?

loop_
_geom_torsion_atom_site_label_1
_geom_torsion_atom_site_label_2
_geom_torsion_atom_site_label_3
_geom_torsion_atom_site_label_4
_geom_torsion
_geom_torsion_site_symmetry_1
_geom_torsion_site_symmetry_2
_geom_torsion_site_symmetry_3
_geom_torsion_site_symmetry_4
_geom_torsion_publ_flag
Ce1 O1 C1 C3 156.8(2) . . . 3 ?
Ce1 O1 C1 C2 -21.9(4) . . . . ?
O1 C1 C2 C3 177.2(3) . . . . ?
C3 C1 C2 C3 -1.5(5) 3 . . . ?
O1 C1 C2 Cl1 -2.8(4) . . . . ?
C3 C1 C2 Cl1 178.5(2) 3 . . . ?
Ce1 Cl1 C2 C3 -167.1(2) . . . . ?
Ce1 Cl1 C2 C1 12.9(2) . . . . ?
O100 C101 C102 C103 -13.1(6) . . . . ?
C101 C102 C103 C104 26.0(5) . . . . ?
C102 C103 C104 O100 -30.3(5) . . . . ?
C1 C2 C3 C1 1.6(5) . . . 3 ?
Cl1 C2 C3 C1 -178.5(2) . . . 3 ?
C1 C2 C3 Cl2 -177.1(2) . . . . ?
Cl1 C2 C3 Cl2 2.8(4) . . . . ?
C32 C31 O5 C34 -37.4(3) . . . . ?
C32 C31 O5 Ce1 134.7(2) . . . . ?
C103 C104 O100 C101 23.1(5) . . . . ?
C102 C101 O100 C104 -6.0(5) . . . . ?
C31 O5 C34 C33 41.1(3) . . . . ?
Ce1 O5 C34 C33 -130.6(2) . . . . ?
O5 C34 C33 C32 -28.2(4) . . . . ?
O5 C31 C32 C33 19.1(4) . . . . ?
C34 C33 C32 C31 5.5(4) . . . . ?
Ce1 O2 Si1 C4A -158.8(11) . . . . ?
Ce1 O2 Si1 C7A 99.7(9) . . . . ?
Ce1 O2 Si1 C10 -23.0(7) . . . . ?
Ce1 O2 Si1 C7 85.6(7) . . . . ?
Ce1 O2 Si1 C4 -149.1(7) . . . . ?
Ce1 O2 Si1 C10A -39.9(8) . . . . ?
C18 C16 Si2 O3 -172.1(2) . . . . ?
C17 C16 Si2 O3 59.4(2) . . . . ?
C18 C16 Si2 C13 -55.9(3) . . . . ?
C17 C16 Si2 C13 175.6(2) . . . . ?
C18 C16 Si2 C19 70.8(3) . . . . ?
C17 C16 Si2 C19 -57.7(3) . . . . ?
C15 C13 Si2 O3 -61.0(2) . . . . ?
C14 C13 Si2 O3 61.8(2) . . . . ?
C15 C13 Si2 C16 -176.1(2) . . . . ?
C14 C13 Si2 C16 -53.4(2) . . . . ?
C15 C13 Si2 C19 58.3(3) . . . . ?
C14 C13 Si2 C19 -178.9(2) . . . . ?
C21 C19 Si2 O3 166.4(3) . . . . ?
C20 C19 Si2 O3 38.9(3) . . . . ?
C21 C19 Si2 C16 -77.6(3) . . . . ?
C20 C19 Si2 C16 155.0(3) . . . . ?
C21 C19 Si2 C13 47.1(3) . . . . ?
C20 C19 Si2 C13 -80.4(3) . . . . ?
Ce1 O4 Si3 C28 -118.8(6) . . . . ?
Ce1 O4 Si3 C22 120.9(6) . . . . ?
Ce1 O4 Si3 C25 2.9(6) . . . . ?
C30 C28 Si3 O4 37.6(3) . . . . ?
C29 C28 Si3 O4 163.5(3) . . . . ?
C30 C28 Si3 C22 155.4(3) . . . . ?
C29 C28 Si3 C22 -78.7(3) . . . . ?
C30 C28 Si3 C25 -83.1(3) . . . . ?
C29 C28 Si3 C25 42.8(3) . . . . ?
C24 C22 Si3 O4 57.2(3) . . . . ?
C23 C22 Si3 O4 -176.2(3) . . . . ?
C24 C22 Si3 C28 -61.3(3) . . . . ?
C23 C22 Si3 C28 65.2(4) . . . . ?
C24 C22 Si3 C25 175.7(3) . . . . ?
C23 C22 Si3 C25 -57.7(4) . . . . ?
C27 C25 Si3 O4 -60.3(3) . . . . ?
C26 C25 Si3 O4 63.9(3) . . . . ?
C27 C25 Si3 C28 59.8(3) . . . . ?
C26 C25 Si3 C28 -176.1(2) . . . . ?
C27 C25 Si3 C22 -177.3(2) . . . . ?
C26 C25 Si3 C22 -53.2(3) . . . . ?
O2 Si1 C10 C12 178.5(10) . . . . ?
C7 Si1 C10 C12 65.0(12) . . . . ?
C4 Si1 C10 C12 -61.7(11) . . . . ?
O2 Si1 C10 C11 -53.6(5) . . . . ?
C7 Si1 C10 C11 -167.1(7) . . . . ?
C4 Si1 C10 C11 66.2(7) . . . . ?
O2 Si1 C4A C6A 62.8(18) . . . . ?
C7A Si1 C4A C6A 175.3(19) . . . . ?
C10A Si1 C4A C6A -55.5(18) . . . . ?
O2 Si1 C4A C5A -162.4(12) . . . . ?
C7A Si1 C4A C5A -49.9(18) . . . . ?
C10A Si1 C4A C5A 79.3(16) . . . . ?
O2 Si1 C7A C9A -60(2) . . . . ?
C4A Si1 C7A C9A -172(2) . . . . ?
C10A Si1 C7A C9A 71(2) . . . . ?
O2 Si1 C7A C8A 68(2) . . . . ?
C4A Si1 C7A C8A -44(2) . . . . ?
C10A Si1 C7A C8A -160.7(16) . . . . ?
